data_7046278
loop_
_publ_author_name
'Guo, Bei-Bei'
'Gao, Wen-Xi'
'Lin, Yue-Jian'
'Jin, Guo-Xin'

_publ_section_title
;
 Construction of half-sandwich multinuclear complexes including tunnel
 architectures via C-H-activation-directed assembly.
;
_journal_issue 23
_journal_name_full 'Dalton transactions (Cambridge, England : 2003)'
_journal_page_first 7701
_journal_page_last 7708
_journal_paper_doi 10.1039/c8dt01140k
_journal_volume 47
_journal_year 2018
_chemical_formula_sum 'C83 H89 Cl4 F15 Ir4 N12 O15 S5'
_chemical_formula_weight 2850.56
_space_group_crystal_system triclinic
_space_group_IT_number 2
_space_group_name_Hall '-P 1'
_space_group_name_H-M_alt 'P -1'
_symmetry_space_group_name_Hall '-P 1'
_symmetry_space_group_name_H-M 'P -1'
_atom_sites_solution_hydrogens geom
_audit_creation_method SHELXL-2016/6
_audit_update_record
;
2018-05-08 deposited with the CCDC.
2018-05-09 downloaded from the CCDC.
;
_cell_angle_alpha 111.475(2)
_cell_angle_beta 99.521(2)
_cell_angle_gamma 107.062(2)
_cell_formula_units_Z 1
_cell_length_a 13.7097(17)
_cell_length_b 13.8806(18)
_cell_length_c 14.7785(19)
_cell_measurement_reflns_used 7658
_cell_measurement_temperature 223(2)
_cell_measurement_theta_max 26.60
_cell_measurement_theta_min 2.25
_cell_volume 2381.4(5)
_computing_cell_refinement 'Bruker SAINT'
_computing_data_collection 'Bruker APEX2'
_computing_data_reduction 'Bruker SAINT'
_computing_molecular_graphics 'Bruker SHELXTL'
_computing_publication_material 'Bruker SHELXTL'
_computing_structure_refinement 'SHELXL-2016/6 (Sheldrick, 2016)'
_computing_structure_solution 'SHELXS-97 (Sheldrick, 2008)'
_diffrn_ambient_temperature 223(2)
_diffrn_measured_fraction_theta_full 0.984
_diffrn_measured_fraction_theta_max 0.985
_diffrn_measurement_device_type 'Bruker APEX-II CCD'
_diffrn_measurement_method '\f and \w scans'
_diffrn_radiation_type MoK\a
_diffrn_radiation_wavelength 0.71073
_diffrn_reflns_av_R_equivalents 0.0299
_diffrn_reflns_av_unetI/netI 0.0518
_diffrn_reflns_Laue_measured_fraction_full 0.984
_diffrn_reflns_Laue_measured_fraction_max 0.985
_diffrn_reflns_limit_h_max 16
_diffrn_reflns_limit_h_min -16
_diffrn_reflns_limit_k_max 17
_diffrn_reflns_limit_k_min -12
_diffrn_reflns_limit_l_max 17
_diffrn_reflns_limit_l_min -18
_diffrn_reflns_number 15410
_diffrn_reflns_point_group_measured_fraction_full 0.984
_diffrn_reflns_point_group_measured_fraction_max 0.985
_diffrn_reflns_theta_full 25.242
_diffrn_reflns_theta_max 26.000
_diffrn_reflns_theta_min 1.709
_exptl_absorpt_coefficient_mu 5.891
_exptl_absorpt_correction_T_max 0.745
_exptl_absorpt_correction_T_min 0.421
_exptl_absorpt_correction_type multi-scan
_exptl_absorpt_process_details sadabs
_exptl_crystal_colour green
_exptl_crystal_density_diffrn 1.988
_exptl_crystal_description block
_exptl_crystal_F_000 1382
_exptl_crystal_size_max 0.550
_exptl_crystal_size_mid 0.250
_exptl_crystal_size_min 0.200
_refine_diff_density_max 1.797
_refine_diff_density_min -1.724
_refine_diff_density_rms 0.195
_refine_ls_extinction_method none
_refine_ls_goodness_of_fit_ref 1.051
_refine_ls_hydrogen_treatment constr
_refine_ls_matrix_type full
_refine_ls_number_parameters 668
_refine_ls_number_reflns 9212
_refine_ls_number_restraints 165
_refine_ls_restrained_S_all 1.073
_refine_ls_R_factor_all 0.0552
_refine_ls_R_factor_gt 0.0395
_refine_ls_shift/su_max 0.002
_refine_ls_shift/su_mean 0.000
_refine_ls_structure_factor_coef Fsqd
_refine_ls_weighting_details 'w=1/[\s^2^(Fo^2^)+(0.0591P)^2^+15.5848P] where P=(Fo^2^+2Fc^2^)/3'
_refine_ls_weighting_scheme calc
_refine_ls_wR_factor_gt 0.1086
_refine_ls_wR_factor_ref 0.1233
_reflns_Friedel_coverage 0.000
_reflns_number_gt 7283
_reflns_number_total 9212
_reflns_threshold_expression 'I > 2\s(I)'
_cod_data_source_file c8dt01140k2.cif
_cod_data_source_block 2b
_cod_depositor_comments 'Adding full bibliography for 7046278--7046282.cif.'
_cod_database_code 7046278
_shelx_shelxl_version_number 2016/6
_shelx_space_group_comment
;
The symmetry employed for this shelxl refinement is uniquely defined
by the following loop, which should always be used as a source of
symmetry information in preference to the above space-group names.
They are only intended as comments.
;
_shelx_estimated_absorpt_t_min 0.140
_shelx_estimated_absorpt_t_max 0.385

loop_
_space_group_symop_operation_xyz
'x, y, z'
'-x, -y, -z'

loop_
_atom_site_label
_atom_site_type_symbol
_atom_site_fract_x
_atom_site_fract_y
_atom_site_fract_z
_atom_site_U_iso_or_equiv
_atom_site_adp_type
_atom_site_occupancy
_atom_site_site_symmetry_order
_atom_site_calc_flag
_atom_site_refinement_flags_posn
_atom_site_refinement_flags_adp
_atom_site_refinement_flags_occupancy
Ir1 Ir 0.28374(2) 0.35682(2) 0.25010(2) 0.02442(10) Uani 1 1 d . . .
Ir2 Ir 0.21933(2) -0.02224(2) -0.22673(2) 0.02236(10) Uani 1 1 d . . .
N1 N 0.2687(5) 0.2406(5) 0.1079(5) 0.0252(13) Uani 1 1 d . . .
N2 N 0.3014(5) 0.1576(5) 0.0947(5) 0.0258(13) Uani 1 1 d . . .
H2 H 0.330204 0.148318 0.146284 0.031 Uiso 0.25 1 calc R U P
N3 N 0.2391(5) 0.0982(5) -0.0843(4) 0.0225(12) Uani 1 1 d . . .
N4 N 0.2035(5) 0.1789(5) -0.0713(5) 0.0272(14) Uani 1 1 d . . .
H4 H 0.168832 0.184263 -0.122994 0.033 Uiso 0.25 1 calc R U P
N5 N 0.1277(5) 0.2560(5) 0.2344(4) 0.0218(12) Uani 1 1 d . . .
N6 N -0.0724(5) 0.1227(5) 0.2237(5) 0.0232(13) Uani 1 1 d . . .
S1 S 0.1940(4) 0.9595(5) 0.3444(4) 0.1098(17) Uani 1 1 d D . .
S2 S 0.9116(5) 0.5059(4) 0.3878(4) 0.1042(15) Uani 1 1 d D . .
S3 S 0.5441(14) 0.4366(15) 0.0208(14) 0.182(7) Uani 0.5 1 d D U P
O1 O 0.2153(12) 1.0112(10) 0.2841(8) 0.117(4) Uani 1 1 d . U .
O2 O 0.1009(13) 0.8631(19) 0.298(2) 0.291(16) Uani 1 1 d D . .
O3 O 0.215(2) 1.031(2) 0.4455(12) 0.222(9) Uani 1 1 d . U .
O4 O 1.0088(13) 0.4931(17) 0.3749(13) 0.227(10) Uani 1 1 d D U .
O5 O 0.9238(13) 0.5970(12) 0.4860(9) 0.153(6) Uani 1 1 d D U .
O6 O 0.8182(11) 0.4240(16) 0.3439(11) 0.197(9) Uani 1 1 d D U .
O7 O 0.462(2) 0.340(2) 0.011(2) 0.122(10) Uani 0.5 1 d D U P
O8 O 0.594(3) 0.412(3) -0.062(2) 0.113(10) Uani 0.5 1 d D U P
O9 O 0.6436(19) 0.512(3) 0.099(2) 0.122(10) Uani 0.5 1 d D U P
F1 F 0.2861(16) 0.8425(15) 0.4024(13) 0.210(7) Uani 1 1 d . U .
F2 F 0.2905(14) 0.8385(13) 0.2600(11) 0.183(6) Uani 1 1 d . U .
F3 F 0.3821(11) 0.9744(18) 0.4025(15) 0.229(8) Uani 1 1 d D U .
F4 F 0.8781(19) 0.4856(14) 0.2080(12) 0.255(10) Uani 1 1 d D U .
F5 F 0.8020(13) 0.5749(17) 0.2888(18) 0.246(10) Uani 1 1 d D U .
F6 F 0.9598(8) 0.6429(9) 0.2914(10) 0.127(4) Uani 1 1 d D U .
F7 F 0.428(2) 0.546(2) 0.076(2) 0.132(11) Uani 0.5 1 d D U P
F8 F 0.5600(16) 0.5978(18) -0.0089(14) 0.115(7) Uani 0.5 1 d D U P
F9 F 0.3923(17) 0.4463(17) -0.0993(18) 0.119(8) Uani 0.5 1 d D U P
C1 C 0.2156(6) 0.4134(6) 0.1574(6) 0.0277(16) Uani 1 1 d . . .
C2 C 0.1880(7) 0.5067(7) 0.1841(7) 0.0374(19) Uani 1 1 d . . .
H2A H 0.200179 0.551910 0.253418 0.045 Uiso 1 1 calc R U .
C3 C 0.1432(9) 0.5345(8) 0.1112(8) 0.049(2) Uani 1 1 d . . .
H3 H 0.125789 0.598252 0.131667 0.059 Uiso 1 1 calc R U .
C4 C 0.1238(9) 0.4694(8) 0.0087(8) 0.049(2) Uani 1 1 d . . .
H4A H 0.093564 0.489631 -0.039919 0.058 Uiso 1 1 calc R U .
C5 C 0.1480(9) 0.3755(8) -0.0232(7) 0.045(2) Uani 1 1 d . . .
H5 H 0.135614 0.331968 -0.093029 0.054 Uiso 1 1 calc R U .
C6 C 0.1907(7) 0.3467(7) 0.0490(7) 0.0350(19) Uani 1 1 d . . .
C7 C 0.2227(6) 0.2521(6) 0.0244(6) 0.0260(16) Uani 1 1 d . . .
C8 C 0.2884(6) 0.0879(6) -0.0016(5) 0.0245(15) Uani 1 1 d . . .
C9 C 0.3246(6) -0.0040(7) -0.0257(6) 0.0300(17) Uani 1 1 d . . .
C10 C 0.3743(8) -0.0277(7) 0.0473(7) 0.041(2) Uani 1 1 d . . .
H10 H 0.391405 0.020158 0.116900 0.049 Uiso 1 1 calc R U .
C11 C 0.3989(8) -0.1207(8) 0.0186(7) 0.045(2) Uani 1 1 d . . .
H11 H 0.431919 -0.138380 0.067944 0.054 Uiso 1 1 calc R U .
C12 C 0.3740(8) -0.1892(7) -0.0855(7) 0.041(2) Uani 1 1 d . . .
H12 H 0.391969 -0.252549 -0.106067 0.049 Uiso 1 1 calc R U .
C13 C 0.3238(6) -0.1657(7) -0.1582(6) 0.0324(18) Uani 1 1 d . . .
H13 H 0.306897 -0.214148 -0.227639 0.039 Uiso 1 1 calc R U .
C14 C 0.2973(6) -0.0719(7) -0.1316(6) 0.0262(16) Uani 1 1 d . . .
C15 C 0.1034(6) 0.1499(6) 0.2168(6) 0.0284(16) Uani 1 1 d . . .
H15 H 0.155572 0.119064 0.206953 0.034 Uiso 1 1 calc R U .
C16 C 0.0054(6) 0.0838(7) 0.2126(6) 0.0297(17) Uani 1 1 d . . .
H16 H -0.007738 0.009396 0.201592 0.036 Uiso 1 1 calc R U .
C17 C -0.0493(6) 0.2314(6) 0.2430(6) 0.0263(16) Uani 1 1 d . . .
H17 H -0.100964 0.262622 0.253756 0.032 Uiso 1 1 calc R U .
C18 C 0.0514(6) 0.2964(6) 0.2467(6) 0.0292(17) Uani 1 1 d . . .
H18 H 0.066059 0.371173 0.258154 0.035 Uiso 1 1 calc R U .
C19 C 0.3441(7) 0.3848(7) 0.4112(6) 0.0362(19) Uani 1 1 d . . .
C20 C 0.4105(7) 0.3451(8) 0.3599(6) 0.039(2) Uani 1 1 d . . .
C21 C 0.4553(7) 0.4233(9) 0.3194(7) 0.048(2) Uani 1 1 d . . .
C22 C 0.4196(7) 0.5132(7) 0.3516(6) 0.038(2) Uani 1 1 d . . .
C23 C 0.3436(6) 0.4868(7) 0.4052(6) 0.0323(18) Uani 1 1 d . . .
C24 C 0.2792(10) 0.3302(9) 0.4634(7) 0.059(3) Uani 1 1 d . . .
H24A H 0.255042 0.249399 0.426324 0.089 Uiso 1 1 calc R U .
H24B H 0.217506 0.350861 0.465213 0.089 Uiso 1 1 calc R U .
H24C H 0.322673 0.354954 0.532590 0.089 Uiso 1 1 calc R U .
C25 C 0.4337(10) 0.2428(10) 0.3488(9) 0.072(4) Uani 1 1 d . U .
H25A H 0.507502 0.257072 0.349367 0.108 Uiso 1 1 calc R U .
H25B H 0.386097 0.179874 0.284720 0.108 Uiso 1 1 calc R U .
H25C H 0.422511 0.225455 0.405051 0.108 Uiso 1 1 calc R U .
C26 C 0.5361(9) 0.4158(13) 0.2626(10) 0.083(5) Uani 1 1 d . U .
H26A H 0.605967 0.440205 0.310419 0.125 Uiso 1 1 calc R U .
H26B H 0.539711 0.463468 0.227942 0.125 Uiso 1 1 calc R U .
H26C H 0.514961 0.338717 0.212727 0.125 Uiso 1 1 calc R U .
C27 C 0.4525(10) 0.6184(9) 0.3349(10) 0.074(4) Uani 1 1 d . U .
H27A H 0.469689 0.601709 0.271187 0.111 Uiso 1 1 calc R U .
H27B H 0.514861 0.676693 0.390932 0.111 Uiso 1 1 calc R U .
H27C H 0.393881 0.644030 0.331819 0.111 Uiso 1 1 calc R U .
C28 C 0.2905(8) 0.5597(9) 0.4596(7) 0.050(3) Uani 1 1 d . . .
H28A H 0.331082 0.601321 0.531624 0.075 Uiso 1 1 calc R U .
H28B H 0.218258 0.513305 0.451792 0.075 Uiso 1 1 calc R U .
H28C H 0.287526 0.611713 0.430849 0.075 Uiso 1 1 calc R U .
C29 C 0.1413(7) -0.0458(7) -0.3841(6) 0.0317(18) Uani 1 1 d . . .
C30 C 0.2081(7) 0.0667(7) -0.3268(6) 0.0335(18) Uani 1 1 d . . .
C31 C 0.3152(7) 0.0726(8) -0.2896(6) 0.040(2) Uani 1 1 d . . .
C32 C 0.3144(7) -0.0384(8) -0.3328(7) 0.038(2) Uani 1 1 d . . .
C33 C 0.2050(8) -0.1138(8) -0.3851(7) 0.040(2) Uani 1 1 d . . .
C34 C 0.0251(9) -0.0946(11) -0.4390(8) 0.070(4) Uani 1 1 d . . .
H34A H -0.009309 -0.049228 -0.400717 0.105 Uiso 1 1 calc R U .
H34B H -0.006123 -0.170433 -0.446221 0.105 Uiso 1 1 calc R U .
H34C H 0.014488 -0.096139 -0.506171 0.105 Uiso 1 1 calc R U .
C35 C 0.1755(11) 0.1633(9) -0.3109(9) 0.061(3) Uani 1 1 d . . .
H35A H 0.191502 0.191397 -0.360253 0.092 Uiso 1 1 calc R U .
H35B H 0.214636 0.222426 -0.242364 0.092 Uiso 1 1 calc R U .
H35C H 0.099212 0.139266 -0.319881 0.092 Uiso 1 1 calc R U .
C36 C 0.4145(10) 0.1806(11) -0.2355(10) 0.079(4) Uani 1 1 d . . .
H36A H 0.448468 0.189381 -0.168425 0.119 Uiso 1 1 calc R U .
H36B H 0.394252 0.243739 -0.228429 0.119 Uiso 1 1 calc R U .
H36C H 0.464167 0.177662 -0.275229 0.119 Uiso 1 1 calc R U .
C37 C 0.4122(11) -0.0700(14) -0.3250(10) 0.079(4) Uani 1 1 d . . .
H37A H 0.441934 -0.065448 -0.379186 0.118 Uiso 1 1 calc R U .
H37B H 0.391044 -0.145900 -0.331586 0.118 Uiso 1 1 calc R U .
H37C H 0.465801 -0.018529 -0.259289 0.118 Uiso 1 1 calc R U .
C38 C 0.1720(15) -0.2379(10) -0.4462(9) 0.090(5) Uani 1 1 d . . .
H38A H 0.185263 -0.252686 -0.511485 0.135 Uiso 1 1 calc R U .
H38B H 0.096289 -0.275808 -0.457441 0.135 Uiso 1 1 calc R U .
H38C H 0.213203 -0.265340 -0.409107 0.135 Uiso 1 1 calc R U .
C39 C 0.2852(12) 0.8969(14) 0.3483(12) 0.088(5) Uani 1 1 d D . .
C40 C 0.8939(15) 0.5629(15) 0.3011(13) 0.136(8) Uani 1 1 d D U .
C41 C 0.4719(17) 0.5163(17) -0.0061(16) 0.092(11) Uani 0.5 1 d D U P
C42 C 0.8847(11) 0.1761(12) 0.9409(9) 0.073(4) Uani 1 1 d . . .
H42A H 0.924312 0.202083 0.899275 0.087 Uiso 1 1 calc R U .
H42B H 0.811182 0.126386 0.897111 0.087 Uiso 1 1 calc R U .
Cl1 Cl 0.9457(2) 0.1003(2) 0.98743(19) 0.0568(6) Uani 1 1 d . . .
Cl2 Cl 0.8825(3) 0.2919(3) 1.0410(3) 0.0817(10) Uani 1 1 d . . .

loop_
_atom_site_aniso_label
_atom_site_aniso_U_11
_atom_site_aniso_U_22
_atom_site_aniso_U_33
_atom_site_aniso_U_23
_atom_site_aniso_U_13
_atom_site_aniso_U_12
Ir1 0.02079(16) 0.02109(16) 0.02308(16) 0.00317(12) 0.00496(12) 0.00637(12)
Ir2 0.02283(16) 0.02079(16) 0.02089(15) 0.00727(12) 0.00651(11) 0.00748(12)
N1 0.023(3) 0.025(3) 0.024(3) 0.007(3) 0.004(3) 0.011(3)
N2 0.025(3) 0.024(3) 0.021(3) 0.004(3) 0.003(3) 0.010(3)
N3 0.022(3) 0.023(3) 0.021(3) 0.010(3) 0.005(2) 0.008(3)
N4 0.031(3) 0.021(3) 0.031(3) 0.012(3) 0.012(3) 0.011(3)
N5 0.016(3) 0.025(3) 0.024(3) 0.012(3) 0.004(2) 0.007(2)
N6 0.022(3) 0.021(3) 0.025(3) 0.010(3) 0.009(3) 0.004(3)
S1 0.111(3) 0.185(5) 0.117(4) 0.099(4) 0.066(3) 0.109(4)
S2 0.162(5) 0.076(3) 0.103(3) 0.043(2) 0.070(3) 0.064(3)
S3 0.153(12) 0.224(16) 0.134(11) 0.056(11) 0.016(9) 0.071(11)
O1 0.194(13) 0.105(8) 0.083(7) 0.049(6) 0.024(8) 0.096(9)
O2 0.081(11) 0.31(3) 0.47(4) 0.20(3) 0.082(18) 0.016(15)
O3 0.35(2) 0.31(2) 0.094(10) 0.087(12) 0.118(13) 0.22(2)
O4 0.170(15) 0.249(19) 0.220(18) 0.004(14) 0.091(13) 0.136(14)
O5 0.163(13) 0.141(12) 0.118(10) 0.009(9) 0.060(10) 0.064(10)
O6 0.106(10) 0.233(17) 0.093(9) -0.049(10) 0.006(8) 0.022(11)
O7 0.136(18) 0.095(15) 0.117(16) 0.049(13) 0.020(13) 0.026(13)
O8 0.090(14) 0.110(17) 0.101(16) 0.029(13) 0.032(12) 0.010(12)
O9 0.083(15) 0.141(19) 0.117(16) 0.055(14) 0.002(12) 0.030(13)
F1 0.310(19) 0.246(15) 0.239(15) 0.205(14) 0.127(14) 0.180(15)
F2 0.259(17) 0.207(13) 0.151(11) 0.067(10) 0.083(11) 0.187(13)
F3 0.090(9) 0.32(2) 0.278(19) 0.168(17) 0.029(11) 0.048(11)
F4 0.38(3) 0.228(18) 0.136(12) 0.095(12) 0.076(15) 0.067(17)
F5 0.183(15) 0.236(17) 0.37(2) 0.207(18) 0.013(15) 0.085(13)
F6 0.118(8) 0.112(7) 0.195(11) 0.105(8) 0.081(8) 0.038(6)
F7 0.128(17) 0.124(17) 0.108(15) 0.050(12) 0.048(12) -0.004(11)
F8 0.088(12) 0.132(15) 0.059(9) 0.000(10) 0.009(8) 0.015(11)
F9 0.086(12) 0.084(12) 0.118(14) 0.012(10) -0.012(11) 0.005(10)
C1 0.025(4) 0.023(4) 0.028(4) 0.008(3) 0.003(3) 0.007(3)
C2 0.042(5) 0.027(4) 0.039(5) 0.009(4) 0.015(4) 0.014(4)
C3 0.067(7) 0.035(5) 0.059(6) 0.023(5) 0.028(5) 0.033(5)
C4 0.066(7) 0.049(6) 0.050(6) 0.025(5) 0.017(5) 0.042(5)
C5 0.064(6) 0.040(5) 0.035(5) 0.018(4) 0.013(4) 0.023(5)
C6 0.041(5) 0.028(4) 0.041(5) 0.015(4) 0.021(4) 0.016(4)
C7 0.024(4) 0.025(4) 0.026(4) 0.011(3) 0.007(3) 0.006(3)
C8 0.022(4) 0.027(4) 0.020(3) 0.007(3) 0.001(3) 0.010(3)
C9 0.026(4) 0.032(4) 0.026(4) 0.004(3) 0.004(3) 0.017(3)
C10 0.047(5) 0.032(5) 0.028(4) 0.004(4) -0.002(4) 0.013(4)
C11 0.056(6) 0.056(6) 0.038(5) 0.024(4) 0.010(4) 0.039(5)
C12 0.051(6) 0.031(5) 0.042(5) 0.014(4) 0.008(4) 0.022(4)
C13 0.028(4) 0.032(4) 0.033(4) 0.005(4) 0.015(3) 0.016(4)
C14 0.019(4) 0.032(4) 0.027(4) 0.011(3) 0.006(3) 0.013(3)
C15 0.028(4) 0.024(4) 0.029(4) 0.006(3) 0.011(3) 0.010(3)
C16 0.029(4) 0.028(4) 0.031(4) 0.013(3) 0.005(3) 0.011(3)
C17 0.024(4) 0.024(4) 0.029(4) 0.006(3) 0.006(3) 0.014(3)
C18 0.028(4) 0.021(4) 0.032(4) 0.009(3) 0.006(3) 0.006(3)
C19 0.035(5) 0.036(5) 0.023(4) 0.005(3) 0.001(3) 0.008(4)
C20 0.034(5) 0.042(5) 0.026(4) 0.000(4) -0.003(4) 0.022(4)
C21 0.025(4) 0.060(6) 0.034(5) 0.002(4) 0.006(4) 0.011(4)
C22 0.025(4) 0.033(5) 0.034(4) 0.007(4) 0.000(3) -0.005(4)
C23 0.023(4) 0.028(4) 0.027(4) 0.002(3) -0.005(3) 0.006(3)
C24 0.070(7) 0.062(7) 0.030(5) 0.021(5) 0.010(5) 0.006(6)
C25 0.069(8) 0.068(8) 0.060(7) 0.004(6) -0.008(6) 0.045(7)
C26 0.036(6) 0.106(10) 0.061(7) -0.006(7) 0.021(5) 0.014(6)
C27 0.063(7) 0.039(6) 0.066(7) 0.014(5) -0.007(6) -0.025(5)
C28 0.048(6) 0.049(6) 0.034(5) -0.004(4) 0.005(4) 0.027(5)
C29 0.038(5) 0.039(5) 0.021(4) 0.016(3) 0.008(3) 0.014(4)
C30 0.045(5) 0.037(5) 0.030(4) 0.019(4) 0.017(4) 0.022(4)
C31 0.036(5) 0.049(5) 0.031(4) 0.018(4) 0.016(4) 0.008(4)
C32 0.038(5) 0.054(6) 0.041(5) 0.030(4) 0.025(4) 0.024(4)
C33 0.054(6) 0.038(5) 0.030(4) 0.016(4) 0.021(4) 0.013(4)
C34 0.057(7) 0.089(9) 0.035(5) 0.035(6) -0.010(5) -0.006(6)
C35 0.098(9) 0.043(6) 0.060(7) 0.031(5) 0.028(6) 0.037(6)
C36 0.057(7) 0.070(8) 0.079(9) 0.045(7) -0.003(6) -0.018(6)
C37 0.085(9) 0.143(13) 0.081(9) 0.079(9) 0.056(8) 0.087(10)
C38 0.181(17) 0.045(7) 0.040(6) 0.007(5) 0.054(8) 0.042(9)
C39 0.100(12) 0.118(13) 0.092(11) 0.070(10) 0.044(10) 0.066(11)
C40 0.182(17) 0.098(12) 0.147(15) 0.068(11) 0.073(13) 0.046(10)
C41 0.12(2) 0.069(15) 0.052(13) -0.018(11) 0.007(14) 0.055(14)
C42 0.074(8) 0.094(10) 0.053(7) 0.041(7) 0.013(6) 0.031(8)
Cl1 0.0678(17) 0.0551(15) 0.0424(13) 0.0151(12) 0.0154(12) 0.0257(13)
Cl2 0.105(3) 0.073(2) 0.094(2) 0.0499(19) 0.033(2) 0.052(2)

loop_
_atom_type_symbol
_atom_type_description
_atom_type_scat_dispersion_real
_atom_type_scat_dispersion_imag
_atom_type_scat_source
C C 0.0033 0.0016 'International Tables Vol C Tables 4.2.6.8 and 6.1.1.4'
H H 0.0000 0.0000 'International Tables Vol C Tables 4.2.6.8 and 6.1.1.4'
N N 0.0061 0.0033 'International Tables Vol C Tables 4.2.6.8 and 6.1.1.4'
O O 0.0106 0.0060 'International Tables Vol C Tables 4.2.6.8 and 6.1.1.4'
F F 0.0171 0.0103 'International Tables Vol C Tables 4.2.6.8 and 6.1.1.4'
S S 0.1246 0.1234 'International Tables Vol C Tables 4.2.6.8 and 6.1.1.4'
Ir Ir -1.4442 7.9887 'International Tables Vol C Tables 4.2.6.8 and 6.1.1.4'
Cl Cl 0.1484 0.1585 'International Tables Vol C Tables 4.2.6.8 and 6.1.1.4'

loop_
_geom_angle_atom_site_label_1
_geom_angle_atom_site_label_2
_geom_angle_atom_site_label_3
_geom_angle
_geom_angle_site_symmetry_1
_geom_angle_site_symmetry_3
C1 Ir1 N1 78.5(3) . .
C1 Ir1 N5 87.7(3) . .
N1 Ir1 N5 88.4(2) . .
C1 Ir1 C23 108.5(3) . .
N1 Ir1 C23 164.9(3) . .
N5 Ir1 C23 104.9(3) . .
C1 Ir1 C21 121.5(4) . .
N1 Ir1 C21 100.2(3) . .
N5 Ir1 C21 150.5(3) . .
C23 Ir1 C21 64.7(3) . .
C1 Ir1 C22 97.9(3) . .
N1 Ir1 C22 128.1(3) . .
N5 Ir1 C22 143.5(3) . .
C23 Ir1 C22 39.1(3) . .
C21 Ir1 C22 38.3(4) . .
C1 Ir1 C19 145.4(3) . .
N1 Ir1 C19 136.1(3) . .
N5 Ir1 C19 91.9(3) . .
C23 Ir1 C19 38.6(3) . .
C21 Ir1 C19 62.4(3) . .
C22 Ir1 C19 63.5(3) . .
C1 Ir1 C20 159.7(3) . .
N1 Ir1 C20 105.0(3) . .
N5 Ir1 C20 112.2(3) . .
C23 Ir1 C20 63.8(3) . .
C21 Ir1 C20 38.4(4) . .
C22 Ir1 C20 63.9(4) . .
C19 Ir1 C20 36.0(3) . .
C14 Ir2 N3 78.3(3) . .
C14 Ir2 N6 88.8(3) . 2
N3 Ir2 N6 89.2(2) . 2
C14 Ir2 C31 117.1(3) . .
N3 Ir2 C31 103.2(3) . .
N6 Ir2 C31 152.9(3) 2 .
C14 Ir2 C33 113.1(3) . .
N3 Ir2 C33 165.9(3) . .
N6 Ir2 C33 99.1(3) 2 .
C31 Ir2 C33 64.7(3) . .
C14 Ir2 C32 98.0(3) . .
N3 Ir2 C32 134.9(3) . .
N6 Ir2 C32 135.9(3) 2 .
C31 Ir2 C32 38.6(3) . .
C33 Ir2 C32 38.4(4) . .
C14 Ir2 C29 151.1(3) . .
N3 Ir2 C29 130.6(3) . .
N6 Ir2 C29 90.9(3) 2 .
C31 Ir2 C29 62.8(3) . .
C33 Ir2 C29 38.6(3) . .
C32 Ir2 C29 63.2(3) . .
C14 Ir2 C30 155.2(3) . .
N3 Ir2 C30 102.9(3) . .
N6 Ir2 C30 115.9(3) 2 .
C31 Ir2 C30 38.2(3) . .
C33 Ir2 C30 63.2(3) . .
C32 Ir2 C30 63.3(3) . .
C29 Ir2 C30 35.9(3) . .
N2 N1 C7 119.7(6) . .
N2 N1 Ir1 122.7(5) . .
C7 N1 Ir1 117.6(5) . .
N1 N2 C8 117.3(6) . .
N4 N3 C8 120.4(6) . .
N4 N3 Ir2 122.9(5) . .
C8 N3 Ir2 116.6(5) . .
N3 N4 C7 117.1(6) . .
C15 N5 C18 117.2(6) . .
C15 N5 Ir1 120.4(5) . .
C18 N5 Ir1 122.3(5) . .
C16 N6 C17 117.6(6) . .
C16 N6 Ir2 120.4(5) . 2
C17 N6 Ir2 121.7(5) . 2
O1 S1 O3 114.8(12) . .
O1 S1 O2 113.6(15) . .
O3 S1 O2 118.2(16) . .
O1 S1 C39 105.3(8) . .
O3 S1 C39 103.6(11) . .
O2 S1 C39 98.2(13) . .
O6 S2 O4 123.4(12) . .
O6 S2 O5 115.7(10) . .
O4 S2 O5 115.1(10) . .
O6 S2 C40 94.6(12) . .
O4 S2 C40 96.8(11) . .
O5 S2 C40 103.0(9) . .
C41 S3 F8 78(2) 2_665 2_665
C41 S3 O7 120(3) 2_665 .
F8 S3 O7 42.9(15) 2_665 .
C41 S3 O9 98(3) 2_665 .
F8 S3 O9 140(2) 2_665 .
O7 S3 O9 132(2) . .
C41 S3 O8 91(3) 2_665 .
F8 S3 O8 126(2) 2_665 .
O7 S3 O8 113(2) . .
O9 S3 O8 94(2) . .
C41 S3 F9 67(2) 2_665 2_665
F8 S3 F9 114(2) 2_665 2_665
O7 S3 F9 138(2) . 2_665
O9 S3 F9 34.6(14) . 2_665
O8 S3 F9 109(2) . 2_665
C41 S3 F7 62(2) 2_665 2_665
F8 S3 F7 112.4(18) 2_665 2_665
O7 S3 F7 123(2) . 2_665
O9 S3 F7 100(2) . 2_665
O8 S3 F7 29.3(17) . 2_665
F9 S3 F7 97.2(19) 2_665 2_665
C41 S3 C41 17(3) 2_665 .
F8 S3 C41 60.7(17) 2_665 .
O7 S3 C41 103.0(18) . .
O9 S3 C41 109.1(18) . .
O8 S3 C41 103.0(18) . .
F9 S3 C41 75.2(14) 2_665 .
F7 S3 C41 74.0(14) 2_665 .
F8 O7 S3 63.9(19) 2_665 .
F7 O8 S3 85(3) 2_665 .
F7 O8 C41 56(3) 2_665 2_665
S3 O8 C41 29.2(13) . 2_665
F9 O9 S3 76(2) 2_665 .
F9 O9 C41 51.6(18) 2_665 2_665
S3 O9 C41 28.1(13) . 2_665
O8 F7 C41 96(3) 2_665 .
O8 F7 S3 66(3) 2_665 2_665
C41 F7 S3 30.9(12) . 2_665
O7 F8 S3 73(2) 2_665 2_665
O7 F8 C41 108(3) 2_665 .
S3 F8 C41 35.3(14) 2_665 .
O7 F8 C41 146(3) 2_665 2_665
S3 F8 C41 73.9(18) 2_665 2_665
C41 F8 C41 38.7(15) . 2_665
O9 F9 C41 99(3) 2_665 .
O9 F9 S3 69(2) 2_665 2_665
C41 F9 S3 33.5(13) . 2_665
C2 C1 C6 115.3(7) . .
C2 C1 Ir1 128.9(6) . .
C6 C1 Ir1 115.8(6) . .
C3 C2 C1 121.7(8) . .
C4 C3 C2 120.6(8) . .
C5 C4 C3 120.9(9) . .
C4 C5 C6 118.6(9) . .
C5 C6 C1 122.9(8) . .
C5 C6 C7 123.2(8) . .
C1 C6 C7 113.7(7) . .
N4 C7 N1 123.0(7) . .
N4 C7 C6 122.6(7) . .
N1 C7 C6 114.4(7) . .
N2 C8 N3 122.3(7) . .
N2 C8 C9 122.4(7) . .
N3 C8 C9 115.3(6) . .
C10 C9 C14 122.9(7) . .
C10 C9 C8 123.2(7) . .
C14 C9 C8 113.7(7) . .
C11 C10 C9 119.9(8) . .
C10 C11 C12 118.7(8) . .
C13 C12 C11 121.3(8) . .
C12 C13 C14 121.5(8) . .
C13 C14 C9 115.7(7) . .
C13 C14 Ir2 128.2(6) . .
C9 C14 Ir2 116.0(5) . .
N5 C15 C16 122.2(7) . .
N6 C16 C15 121.3(7) . .
N6 C17 C18 119.6(7) . .
N5 C18 C17 122.0(7) . .
C20 C19 C23 110.6(8) . .
C20 C19 C24 125.6(9) . .
C23 C19 C24 123.8(9) . .
C20 C19 Ir1 73.1(5) . .
C23 C19 Ir1 68.0(4) . .
C24 C19 Ir1 124.6(6) . .
C19 C20 C21 106.5(8) . .
C19 C20 C25 127.3(10) . .
C21 C20 C25 126.2(9) . .
C19 C20 Ir1 71.0(5) . .
C21 C20 Ir1 67.2(5) . .
C25 C20 Ir1 127.2(6) . .
C22 C21 C20 109.4(8) . .
C22 C21 C26 125.7(11) . .
C20 C21 C26 124.6(11) . .
C22 C21 Ir1 71.5(5) . .
C20 C21 Ir1 74.5(5) . .
C26 C21 Ir1 125.5(7) . .
C21 C22 C23 107.1(8) . .
C21 C22 C27 128.0(10) . .
C23 C22 C27 124.9(10) . .
C21 C22 Ir1 70.2(5) . .
C23 C22 Ir1 69.7(4) . .
C27 C22 Ir1 125.2(7) . .
C22 C23 C19 106.2(7) . .
C22 C23 C28 127.0(9) . .
C19 C23 C28 126.0(9) . .
C22 C23 Ir1 71.2(5) . .
C19 C23 Ir1 73.4(4) . .
C28 C23 Ir1 128.3(6) . .
C30 C29 C33 108.7(8) . .
C30 C29 C34 128.2(9) . .
C33 C29 C34 123.0(9) . .
C30 C29 Ir2 72.4(5) . .
C33 C29 Ir2 67.2(4) . .
C34 C29 Ir2 127.2(6) . .
C29 C30 C31 107.8(7) . .
C29 C30 C35 125.7(9) . .
C31 C30 C35 126.4(9) . .
C29 C30 Ir2 71.8(4) . .
C31 C30 Ir2 66.6(4) . .
C35 C30 Ir2 129.1(6) . .
C32 C31 C30 108.5(8) . .
C32 C31 C36 125.7(10) . .
C30 C31 C36 124.3(10) . .
C32 C31 Ir2 72.4(5) . .
C30 C31 Ir2 75.2(5) . .
C36 C31 Ir2 129.6(7) . .
C33 C32 C31 107.0(8) . .
C33 C32 C37 126.6(10) . .
C31 C32 C37 126.3(10) . .
C33 C32 Ir2 69.6(5) . .
C31 C32 Ir2 69.1(5) . .
C37 C32 Ir2 126.8(6) . .
C32 C33 C29 107.4(8) . .
C32 C33 C38 122.9(11) . .
C29 C33 C38 128.6(11) . .
C32 C33 Ir2 72.0(5) . .
C29 C33 Ir2 74.2(5) . .
C38 C33 Ir2 128.6(7) . .
F1 C39 F2 109.1(15) . .
F1 C39 F3 94.6(16) . .
F2 C39 F3 107.1(16) . .
F1 C39 S1 119.8(13) . .
F2 C39 S1 114.1(11) . .
F3 C39 S1 109.8(13) . .
F6 C40 F5 106.7(14) . .
F6 C40 F4 94.4(13) . .
F5 C40 F4 100.6(17) . .
F6 C40 S2 130.5(14) . .
F5 C40 S2 111.2(13) . .
F4 C40 S2 108.4(13) . .
S3 C41 C41 148(5) 2_665 2_665
S3 C41 F9 79(2) 2_665 .
C41 C41 F9 112(3) 2_665 .
S3 C41 F8 67(2) 2_665 .
C41 C41 F8 82(3) 2_665 .
F9 C41 F8 115(2) . .
S3 C41 F7 88(3) 2_665 .
C41 C41 F7 113(3) 2_665 .
F9 C41 F7 112(2) . .
F8 C41 F7 119.8(19) . .
S3 C41 F8 152(3) 2_665 2_665
C41 C41 F8 59(2) 2_665 2_665
F9 C41 F8 82.3(17) . 2_665
F8 C41 F8 141.3(15) . 2_665
F7 C41 F8 79.4(19) . 2_665
S3 C41 O8 60(2) 2_665 2_665
C41 C41 O8 138(3) 2_665 2_665
F9 C41 O8 101.5(19) . 2_665
F8 C41 O8 106.2(17) . 2_665
F7 C41 O8 27.5(15) . 2_665
F8 C41 O8 103(2) 2_665 2_665
S3 C41 O9 53.9(19) 2_665 2_665
C41 C41 O9 141(3) 2_665 2_665
F9 C41 O9 29.2(14) . 2_665
F8 C41 O9 109.2(18) . 2_665
F7 C41 O9 94(2) . 2_665
F8 C41 O9 101.9(19) 2_665 2_665
O8 C41 O9 76.0(17) 2_665 2_665
S3 C41 S3 163(3) 2_665 .
C41 C41 S3 14(2) 2_665 .
F9 C41 S3 107.4(14) . .
F8 C41 S3 95.9(14) . .
F7 C41 S3 104.1(15) . .
F8 C41 S3 45.4(10) 2_665 .
O8 C41 S3 131.3(17) 2_665 .
O9 C41 S3 136.0(16) 2_665 .
Cl2 C42 Cl1 111.5(7) . .

loop_
_geom_bond_atom_site_label_1
_geom_bond_atom_site_label_2
_geom_bond_distance
_geom_bond_site_symmetry_2
Ir1 C1 2.039(8) .
Ir1 N1 2.059(6) .
Ir1 N5 2.104(6) .
Ir1 C23 2.159(8) .
Ir1 C21 2.161(9) .
Ir1 C22 2.179(8) .
Ir1 C19 2.233(8) .
Ir1 C20 2.260(8) .
Ir2 C14 2.059(7) .
Ir2 N3 2.066(6) .
Ir2 N6 2.105(6) 2
Ir2 C31 2.146(8) .
Ir2 C33 2.158(8) .
Ir2 C32 2.190(8) .
Ir2 C29 2.253(7) .
Ir2 C30 2.260(8) .
N1 N2 1.317(9) .
N1 C7 1.376(10) .
N2 C8 1.342(9) .
N3 N4 1.314(9) .
N3 C8 1.371(9) .
N4 C7 1.330(10) .
N5 C15 1.324(10) .
N5 C18 1.332(10) .
N6 C16 1.337(10) .
N6 C17 1.353(9) .
S1 O1 1.352(12) .
S1 O3 1.380(16) .
S1 O2 1.388(15) .
S1 C39 1.724(13) .
S2 O6 1.298(13) .
S2 O4 1.430(12) .
S2 O5 1.478(11) .
S2 C40 1.755(12) .
S3 C41 0.83(3) 2_665
S3 F8 1.32(3) 2_665
S3 O7 1.413(18) .
S3 O9 1.428(17) .
S3 O8 1.480(18) .
S3 F9 1.48(3) 2_665
S3 F7 1.62(3) 2_665
S3 C41 1.788(14) .
O7 F8 1.00(3) 2_665
O8 F7 0.79(4) 2_665
O8 C41 1.71(4) 2_665
O9 F9 0.87(3) 2_665
O9 C41 1.75(3) 2_665
F1 C39 1.287(17) .
F2 C39 1.287(18) .
F3 C39 1.320(15) .
F4 C40 1.332(16) .
F5 C40 1.311(16) .
F6 C40 1.280(14) .
F7 C41 1.423(18) .
F8 C41 1.410(18) .
F8 C41 1.62(4) 2_665
F9 C41 1.390(17) .
C1 C2 1.392(11) .
C1 C6 1.445(11) .
C2 C3 1.382(14) .
C3 C4 1.381(14) .
C4 C5 1.373(13) .
C5 C6 1.374(13) .
C6 C7 1.445(11) .
C8 C9 1.448(10) .
C9 C10 1.372(12) .
C9 C14 1.413(11) .
C10 C11 1.365(13) .
C11 C12 1.397(13) .
C12 C13 1.370(12) .
C13 C14 1.390(11) .
C15 C16 1.363(11) .
C17 C18 1.389(11) .
C19 C20 1.388(12) .
C19 C23 1.452(12) .
C19 C24 1.490(13) .
C20 C21 1.455(15) .
C20 C25 1.502(14) .
C21 C22 1.423(14) .
C21 C26 1.502(13) .
C22 C23 1.452(12) .
C22 C27 1.521(14) .
C23 C28 1.494(12) .
C29 C30 1.390(12) .
C29 C33 1.461(13) .
C29 C34 1.481(14) .
C30 C31 1.446(13) .
C30 C35 1.487(13) .
C31 C32 1.433(13) .
C31 C36 1.518(14) .
C32 C33 1.430(13) .
C32 C37 1.527(13) .
C33 C38 1.502(14) .
C41 C41 1.02(4) 2_665
C42 Cl2 1.754(14) .
C42 Cl1 1.771(13) .

loop_
_geom_torsion_atom_site_label_1
_geom_torsion_atom_site_label_2
_geom_torsion_atom_site_label_3
_geom_torsion_atom_site_label_4
_geom_torsion
_geom_torsion_site_symmetry_1
_geom_torsion_site_symmetry_4
C7 N1 N2 C8 0.6(10) . .
Ir1 N1 N2 C8 -179.2(5) . .
C8 N3 N4 C7 3.4(10) . .
Ir2 N3 N4 C7 -179.1(5) . .
C41 S3 O7 F8 -15(4) 2_665 2_665
O9 S3 O7 F8 122(3) . 2_665
O8 S3 O7 F8 -119(3) . 2_665
F9 S3 O7 F8 73(4) 2_665 2_665
F7 S3 O7 F8 -88(3) 2_665 2_665
C41 S3 O7 F8 -9(2) . 2_665
C41 S3 O8 F7 -5(5) 2_665 2_665
F8 S3 O8 F7 71(5) 2_665 2_665
O7 S3 O8 F7 118(4) . 2_665
O9 S3 O8 F7 -103(4) . 2_665
F9 S3 O8 F7 -71(4) 2_665 2_665
C41 S3 O8 F7 8(4) . 2_665
F8 S3 O8 C41 76(3) 2_665 2_665
O7 S3 O8 C41 123(3) . 2_665
O9 S3 O8 C41 -98(3) . 2_665
F9 S3 O8 C41 -66(2) 2_665 2_665
F7 S3 O8 C41 5(5) 2_665 2_665
C41 S3 O8 C41 13(2) . 2_665
C41 S3 O9 F9 26(4) 2_665 2_665
F8 S3 O9 F9 -55(6) 2_665 2_665
O7 S3 O9 F9 -117(4) . 2_665
O8 S3 O9 F9 117(4) . 2_665
F7 S3 O9 F9 88(4) 2_665 2_665
C41 S3 O9 F9 12(4) . 2_665
F8 S3 O9 C41 -81(4) 2_665 2_665
O7 S3 O9 C41 -143(5) . 2_665
O8 S3 O9 C41 91(3) . 2_665
F9 S3 O9 C41 -26(4) 2_665 2_665
F7 S3 O9 C41 62(2) 2_665 2_665
C41 S3 O9 C41 -14(3) . 2_665
C6 C1 C2 C3 -2.0(13) . .
Ir1 C1 C2 C3 179.2(7) . .
C1 C2 C3 C4 0.4(16) . .
C2 C3 C4 C5 0.3(17) . .
C3 C4 C5 C6 0.9(16) . .
C4 C5 C6 C1 -2.8(15) . .
C4 C5 C6 C7 -177.7(9) . .
C2 C1 C6 C5 3.3(13) . .
Ir1 C1 C6 C5 -177.8(7) . .
C2 C1 C6 C7 178.7(7) . .
Ir1 C1 C6 C7 -2.3(9) . .
N3 N4 C7 N1 -5.9(11) . .
N3 N4 C7 C6 178.1(7) . .
N2 N1 C7 N4 3.9(11) . .
Ir1 N1 C7 N4 -176.2(6) . .
N2 N1 C7 C6 -179.7(7) . .
Ir1 N1 C7 C6 0.1(9) . .
C5 C6 C7 N4 -6.8(13) . .
C1 C6 C7 N4 177.8(7) . .
C5 C6 C7 N1 176.8(8) . .
C1 C6 C7 N1 1.4(10) . .
N1 N2 C8 N3 -2.9(11) . .
N1 N2 C8 C9 177.7(7) . .
N4 N3 C8 N2 0.9(11) . .
Ir2 N3 C8 N2 -176.8(6) . .
N4 N3 C8 C9 -179.7(7) . .
Ir2 N3 C8 C9 2.6(8) . .
N2 C8 C9 C10 0.3(13) . .
N3 C8 C9 C10 -179.1(8) . .
N2 C8 C9 C14 176.0(7) . .
N3 C8 C9 C14 -3.4(10) . .
C14 C9 C10 C11 -0.3(14) . .
C8 C9 C10 C11 175.0(9) . .
C9 C10 C11 C12 1.0(15) . .
C10 C11 C12 C13 -1.4(15) . .
C11 C12 C13 C14 1.1(14) . .
C12 C13 C14 C9 -0.5(12) . .
C12 C13 C14 Ir2 -178.5(7) . .
C10 C9 C14 C13 0.1(12) . .
C8 C9 C14 C13 -175.7(7) . .
C10 C9 C14 Ir2 178.3(7) . .
C8 C9 C14 Ir2 2.6(9) . .
C18 N5 C15 C16 -0.9(11) . .
Ir1 N5 C15 C16 175.8(6) . .
C17 N6 C16 C15 -2.3(11) . .
Ir2 N6 C16 C15 -175.8(6) 2 .
N5 C15 C16 N6 1.6(12) . .
C16 N6 C17 C18 2.3(11) . .
Ir2 N6 C17 C18 175.8(5) 2 .
C15 N5 C18 C17 1.0(11) . .
Ir1 N5 C18 C17 -175.6(6) . .
N6 C17 C18 N5 -1.8(12) . .
C23 C19 C20 C21 0.2(9) . .
C24 C19 C20 C21 178.7(8) . .
Ir1 C19 C20 C21 58.0(6) . .
C23 C19 C20 C25 179.5(8) . .
C24 C19 C20 C25 -2.0(14) . .
Ir1 C19 C20 C25 -122.8(9) . .
C23 C19 C20 Ir1 -57.8(6) . .
C24 C19 C20 Ir1 120.7(9) . .
C19 C20 C21 C22 3.1(10) . .
C25 C20 C21 C22 -176.2(8) . .
Ir1 C20 C21 C22 63.5(6) . .
C19 C20 C21 C26 176.9(9) . .
C25 C20 C21 C26 -2.4(14) . .
Ir1 C20 C21 C26 -122.7(9) . .
C19 C20 C21 Ir1 -60.4(6) . .
C25 C20 C21 Ir1 120.3(9) . .
C20 C21 C22 C23 -5.2(9) . .
C26 C21 C22 C23 -178.9(9) . .
Ir1 C21 C22 C23 60.2(5) . .
C20 C21 C22 C27 174.8(9) . .
C26 C21 C22 C27 1.1(15) . .
Ir1 C21 C22 C27 -119.8(9) . .
C20 C21 C22 Ir1 -65.4(6) . .
C26 C21 C22 Ir1 120.9(10) . .
C21 C22 C23 C19 5.1(9) . .
C27 C22 C23 C19 -174.9(8) . .
Ir1 C22 C23 C19 65.7(5) . .
C21 C22 C23 C28 175.2(8) . .
C27 C22 C23 C28 -4.8(14) . .
Ir1 C22 C23 C28 -124.3(8) . .
C21 C22 C23 Ir1 -60.5(6) . .
C27 C22 C23 Ir1 119.5(9) . .
C20 C19 C23 C22 -3.3(9) . .
C24 C19 C23 C22 178.1(8) . .
Ir1 C19 C23 C22 -64.1(5) . .
C20 C19 C23 C28 -173.5(8) . .
C24 C19 C23 C28 8.0(13) . .
Ir1 C19 C23 C28 125.7(8) . .
C20 C19 C23 Ir1 60.8(6) . .
C24 C19 C23 Ir1 -117.8(8) . .
C33 C29 C30 C31 -0.5(9) . .
C34 C29 C30 C31 -179.1(8) . .
Ir2 C29 C30 C31 57.0(5) . .
C33 C29 C30 C35 177.0(8) . .
C34 C29 C30 C35 -1.6(14) . .
Ir2 C29 C30 C35 -125.5(9) . .
C33 C29 C30 Ir2 -57.5(5) . .
C34 C29 C30 Ir2 123.9(9) . .
C29 C30 C31 C32 5.0(9) . .
C35 C30 C31 C32 -172.5(8) . .
Ir2 C30 C31 C32 65.2(6) . .
C29 C30 C31 C36 171.6(9) . .
C35 C30 C31 C36 -5.9(14) . .
Ir2 C30 C31 C36 -128.2(10) . .
C29 C30 C31 Ir2 -60.2(6) . .
C35 C30 C31 Ir2 122.3(9) . .
C30 C31 C32 C33 -7.6(9) . .
C36 C31 C32 C33 -174.0(9) . .
Ir2 C31 C32 C33 59.5(6) . .
C30 C31 C32 C37 171.9(8) . .
C36 C31 C32 C37 5.5(15) . .
Ir2 C31 C32 C37 -121.0(9) . .
C30 C31 C32 Ir2 -67.1(6) . .
C36 C31 C32 Ir2 126.5(10) . .
C31 C32 C33 C29 7.2(9) . .
C37 C32 C33 C29 -172.3(8) . .
Ir2 C32 C33 C29 66.3(5) . .
C31 C32 C33 C38 176.0(8) . .
C37 C32 C33 C38 -3.5(14) . .
Ir2 C32 C33 C38 -124.9(9) . .
C31 C32 C33 Ir2 -59.2(6) . .
C37 C32 C33 Ir2 121.3(9) . .
C30 C29 C33 C32 -4.2(9) . .
C34 C29 C33 C32 174.5(8) . .
Ir2 C29 C33 C32 -64.9(6) . .
C30 C29 C33 C38 -172.2(9) . .
C34 C29 C33 C38 6.6(14) . .
Ir2 C29 C33 C38 127.2(10) . .
C30 C29 C33 Ir2 60.7(6) . .
C34 C29 C33 Ir2 -120.6(8) . .
O1 S1 C39 F1 178.6(16) . .
O3 S1 C39 F1 58(2) . .
O2 S1 C39 F1 -64(2) . .
O1 S1 C39 F2 -49.5(16) . .
O3 S1 C39 F2 -170.4(17) . .
O2 S1 C39 F2 67.9(19) . .
O1 S1 C39 F3 70.8(15) . .
O3 S1 C39 F3 -50.1(18) . .
O2 S1 C39 F3 -171.8(18) . .
O6 S2 C40 F6 -173.0(19) . .
O4 S2 C40 F6 -49(2) . .
O5 S2 C40 F6 69(2) . .
O6 S2 C40 F5 49.6(17) . .
O4 S2 C40 F5 174.1(17) . .
O5 S2 C40 F5 -68.1(17) . .
O6 S2 C40 F4 -60.0(17) . .
O4 S2 C40 F4 64.4(17) . .
O5 S2 C40 F4 -177.8(15) . .
O9 F9 C41 S3 -27(5) 2_665 2_665
O9 F9 C41 C41 -176(5) 2_665 2_665
S3 F9 C41 C41 -149(5) 2_665 2_665
O9 F9 C41 F8 -85(4) 2_665 .
S3 F9 C41 F8 -58(2) 2_665 .
O9 F9 C41 F7 56(4) 2_665 .
S3 F9 C41 F7 83(3) 2_665 .
O9 F9 C41 F8 132(4) 2_665 2_665
S3 F9 C41 F8 158(3) 2_665 2_665
O9 F9 C41 O8 30(4) 2_665 2_665
S3 F9 C41 O8 56(2) 2_665 2_665
S3 F9 C41 O9 27(5) 2_665 2_665
O9 F9 C41 S3 170(4) 2_665 .
S3 F9 C41 S3 -163(3) 2_665 .
O7 F8 C41 S3 13(3) 2_665 2_665
C41 F8 C41 S3 -175(4) 2_665 2_665
O7 F8 C41 C41 -172(3) 2_665 2_665
S3 F8 C41 C41 175(4) 2_665 2_665
O7 F8 C41 F9 78(3) 2_665 .
S3 F8 C41 F9 65(2) 2_665 .
C41 F8 C41 F9 -110(3) 2_665 .
O7 F8 C41 F7 -60(3) 2_665 .
S3 F8 C41 F7 -73(3) 2_665 .
C41 F8 C41 F7 112(3) 2_665 .
O7 F8 C41 F8 -172(3) 2_665 2_665
S3 F8 C41 F8 175(4) 2_665 2_665
C41 F8 C41 F8 -0.001(1) 2_665 2_665
O7 F8 C41 O8 -33(3) 2_665 2_665
S3 F8 C41 O8 -46(2) 2_665 2_665
C41 F8 C41 O8 138(3) 2_665 2_665
O7 F8 C41 O9 47(3) 2_665 2_665
S3 F8 C41 O9 34.0(19) 2_665 2_665
C41 F8 C41 O9 -141(3) 2_665 2_665
O7 F8 C41 S3 -170(3) 2_665 .
S3 F8 C41 S3 177(2) 2_665 .
C41 F8 C41 S3 2.0(18) 2_665 .
O8 F7 C41 S3 5(5) 2_665 2_665
O8 F7 C41 C41 160(5) 2_665 2_665
S3 F7 C41 C41 155(5) 2_665 2_665
O8 F7 C41 F9 -73(5) 2_665 .
S3 F7 C41 F9 -78(2) 2_665 .
O8 F7 C41 F8 66(5) 2_665 .
S3 F7 C41 F8 61(2) 2_665 .
O8 F7 C41 F8 -150(5) 2_665 2_665
S3 F7 C41 F8 -155(3) 2_665 2_665
S3 F7 C41 O8 -5(5) 2_665 2_665
O8 F7 C41 O9 -49(5) 2_665 2_665
S3 F7 C41 O9 -53.5(19) 2_665 2_665
O8 F7 C41 S3 172(4) 2_665 .
S3 F7 C41 S3 167(3) 2_665 .
C41 S3 C41 S3 -0.01(4) 2_665 2_665
F8 S3 C41 S3 -170(9) 2_665 2_665
O7 S3 C41 S3 -163(8) . 2_665
O9 S3 C41 S3 53(8) . 2_665
O8 S3 C41 S3 -46(8) . 2_665
F9 S3 C41 S3 60(7) 2_665 2_665
F7 S3 C41 S3 -42(8) 2_665 2_665
F8 S3 C41 C41 -170(9) 2_665 2_665
O7 S3 C41 C41 -163(8) . 2_665
O9 S3 C41 C41 53(8) . 2_665
O8 S3 C41 C41 -46(8) . 2_665
F9 S3 C41 C41 60(7) 2_665 2_665
F7 S3 C41 C41 -42(8) 2_665 2_665
C41 S3 C41 F9 111(8) 2_665 .
F8 S3 C41 F9 -60(2) 2_665 .
O7 S3 C41 F9 -53(2) . .
O9 S3 C41 F9 164(3) . .
O8 S3 C41 F9 64(2) . .
F9 S3 C41 F9 170.6(18) 2_665 .
F7 S3 C41 F9 68(2) 2_665 .
C41 S3 C41 F8 -8(7) 2_665 .
F8 S3 C41 F8 -178.3(16) 2_665 .
O7 S3 C41 F8 -171(2) . .
O9 S3 C41 F8 45(2) . .
O8 S3 C41 F8 -54.2(19) . .
F9 S3 C41 F8 52.0(16) 2_665 .
F7 S3 C41 F8 -50.2(16) 2_665 .
C41 S3 C41 F7 -131(8) 2_665 .
F8 S3 C41 F7 59(2) 2_665 .
O7 S3 C41 F7 66(2) . .
O9 S3 C41 F7 -78(2) . .
O8 S3 C41 F7 -177(3) . .
F9 S3 C41 F7 -71(2) 2_665 .
F7 S3 C41 F7 -173.0(14) 2_665 .
C41 S3 C41 F8 170(9) 2_665 2_665
O7 S3 C41 F8 6.9(19) . 2_665
O9 S3 C41 F8 -137(2) . 2_665
O8 S3 C41 F8 124(2) . 2_665
F9 S3 C41 F8 -130(2) 2_665 2_665
F7 S3 C41 F8 128.1(19) 2_665 2_665
C41 S3 C41 O8 -126(8) 2_665 2_665
F8 S3 C41 O8 64(2) 2_665 2_665
O7 S3 C41 O8 71(3) . 2_665
O9 S3 C41 O8 -73(3) . 2_665
O8 S3 C41 O8 -171.9(16) . 2_665
F9 S3 C41 O8 -66(3) 2_665 2_665
F7 S3 C41 O8 -168(3) 2_665 2_665
C41 S3 C41 O9 118(9) 2_665 2_665
F8 S3 C41 O9 -53(3) 2_665 2_665
O7 S3 C41 O9 -46(3) . 2_665
O9 S3 C41 O9 170.5(19) . 2_665
O8 S3 C41 O9 72(3) . 2_665
F9 S3 C41 O9 178(3) 2_665 2_665
F7 S3 C41 O9 75(3) 2_665 2_665
